data_4021037
loop_
_publ_author_name
'James H. Rigby'
'Mundruppady S. Laxmisha'
'Andrew R. Hudson'
'Charles H. Heap'
'Mary Jane Heeg'

_publ_section_title
;
 Chromium(0)-Promoted Multicomponent Cycloaddition
 of Tethered Diynes with Cyclic Trienes:
 Application to the Total Synthesis of 9-epi-Pentalenic Acid
;
_journal_name_full 'Journal of Organic Chemistry'
_journal_page_first 6751
_journal_page_last 6760
_journal_paper_doi 10.1021/jo040204o
_journal_volume 69
_journal_year 2004
_chemical_formula_sum 'C16 H26 O3'
_chemical_formula_weight 266.37
_space_group_IT_number 167
_symmetry_cell_setting trigonal
_symmetry_space_group_name_Hall '-R 3 2"c'
_symmetry_space_group_name_H-M 'R -3 c :H'
_cell_angle_alpha 90.00
_cell_angle_beta 90.00
_cell_angle_gamma 120.00
_cell_formula_units_Z 36
_cell_length_a 14.0476(7)
_cell_length_b 14.0476(7)
_cell_length_c 81.947(6)
_cell_measurement_temperature 295(2)
_cell_volume 14004.6(14)
_diffrn_ambient_temperature 295(2)
_exptl_crystal_density_diffrn 1.137
_cod_original_sg_symbol_H-M 'R -3 c'
_cod_database_code 4021037

loop_
_symmetry_equiv_pos_as_xyz
'x, y, z'
'-y, x-y, z'
'-x+y, -x, z'
'-y, -x, z+1/2'
'-x+y, y, z+1/2'
'x, x-y, z+1/2'
'x+2/3, y+1/3, z+1/3'
'-y+2/3, x-y+1/3, z+1/3'
'-x+y+2/3, -x+1/3, z+1/3'
'-y+2/3, -x+1/3, z+5/6'
'-x+y+2/3, y+1/3, z+5/6'
'x+2/3, x-y+1/3, z+5/6'
'x+1/3, y+2/3, z+2/3'
'-y+1/3, x-y+2/3, z+2/3'
'-x+y+1/3, -x+2/3, z+2/3'
'-y+1/3, -x+2/3, z+7/6'
'-x+y+1/3, y+2/3, z+7/6'
'x+1/3, x-y+2/3, z+7/6'
'-x, -y, -z'
'y, -x+y, -z'
'x-y, x, -z'
'y, x, -z-1/2'
'x-y, -y, -z-1/2'
'-x, -x+y, -z-1/2'
'-x+2/3, -y+1/3, -z+1/3'
'y+2/3, -x+y+1/3, -z+1/3'
'x-y+2/3, x+1/3, -z+1/3'
'y+2/3, x+1/3, -z-1/6'
'x-y+2/3, -y+1/3, -z-1/6'
'-x+2/3, -x+y+1/3, -z-1/6'
'-x+1/3, -y+2/3, -z+2/3'
'y+1/3, -x+y+2/3, -z+2/3'
'x-y+1/3, x+2/3, -z+2/3'
'y+1/3, x+2/3, -z+1/6'
'x-y+1/3, -y+2/3, -z+1/6'
'-x+1/3, -x+y+2/3, -z+1/6'

loop_
_atom_site_label
_atom_site_type_symbol
_atom_site_fract_x
_atom_site_fract_y
_atom_site_fract_z
_atom_site_U_iso_or_equiv
_atom_site_adp_type
_atom_site_occupancy
_atom_site_symmetry_multiplicity
_atom_site_calc_flag
_atom_site_refinement_flags
_atom_site_disorder_assembly
_atom_site_disorder_group
O1 O 0.1515(2) 0.2145(2) 0.00519(3) 0.0537(7) Uani 1 1 d . . .
C1 C 0.1819(3) 0.2583(3) 0.02137(4) 0.0427(9) Uani 1 1 d . . .
C2 C 0.2210(3) 0.3813(3) 0.02307(4) 0.0482(10) Uani 1 1 d . . .
C3 C 0.1242(4) 0.4027(4) 0.02347(7) 0.0682(13) Uani 1 1 d . . .
C4 C 0.3007(4) 0.4487(4) 0.00957(6) 0.0646(12) Uani 1 1 d . . .
C5 C 0.2770(4) 0.4024(3) 0.03977(5) 0.0566(11) Uani 1 1 d . . .
C6 C 0.3349(3) 0.3335(3) 0.04067(4) 0.0460(9) Uani 1 1 d . . .
C7 C 0.2765(3) 0.2444(3) 0.02738(4) 0.0438(9) Uani 1 1 d . . .
C8 C 0.2404(4) 0.1336(3) 0.03545(4) 0.0538(10) Uani 1 1 d . . .
C9 C 0.2187(3) 0.1518(3) 0.05291(4) 0.0524(10) Uani 1 1 d . . .
C10 C 0.3133(3) 0.2687(3) 0.05692(5) 0.0588(11) Uani 1 1 d . . .
C11 C 0.4230(4) 0.2748(4) 0.06116(7) 0.0849(16) Uani 1 1 d . . .
C12 C 0.5047(5) 0.3948(5) 0.05648(8) 0.1043(19) Uani 1 1 d . . .
C13 C 0.4647(3) 0.4049(4) 0.03976(5) 0.0638(12) Uani 1 1 d . . .
C14 C 0.5195(4) 0.3811(5) 0.02590(6) 0.117(2) Uani 1 1 d . . .
H14A H 0.5978 0.4235 0.0272 0.141 Uiso 1 1 calc R . .
H14B H 0.4991 0.4004 0.0158 0.141 Uiso 1 1 calc R . .
H14C H 0.4966 0.3043 0.0258 0.141 Uiso 1 1 calc R . .
C15 C 0.2104(3) 0.0658(3) 0.06450(5) 0.0645(11) Uani 1 1 d . . .
O2 O 0.2261(3) -0.0073(3) 0.06142(4) 0.1086(13) Uani 1 1 d . . .
O3 O 0.1812(2) 0.0797(2) 0.07942(3) 0.0861(10) Uani 1 1 d . . .
C16 C 0.1707(4) 0.0016(4) 0.09200(5) 0.1036(18) Uani 1 1 d . . .
H16A H 0.1251 -0.0720 0.0880 0.124 Uiso 1 1 calc R . .
H16B H 0.1379 0.0125 0.1016 0.124 Uiso 1 1 calc R . .
H16C H 0.2421 0.0128 0.0947 0.124 Uiso 1 1 calc R . .
H01 H 0.074(5) 0.192(4) 0.0025(7) 0.16(2) Uiso 1 1 d . . .
H1 H 0.113(3) 0.211(3) 0.0288(4) 0.057(10) Uiso 1 1 d . . .
H3A H 0.071(4) 0.364(4) 0.0334(6) 0.107(16) Uiso 1 1 d . . .
H3B H 0.082(4) 0.375(4) 0.0134(6) 0.109(18) Uiso 1 1 d . . .
H3C H 0.152(3) 0.481(4) 0.0260(5) 0.096(15) Uiso 1 1 d . . .
H4A H 0.325(3) 0.533(3) 0.0111(4) 0.077(12) Uiso 1 1 d . . .
H4B H 0.268(3) 0.431(3) -0.0011(5) 0.091(15) Uiso 1 1 d . . .
H4C H 0.364(3) 0.440(3) 0.0083(5) 0.078(14) Uiso 1 1 d . . .
H5A H 0.327(3) 0.482(3) 0.0406(4) 0.061(11) Uiso 1 1 d . . .
H5B H 0.218(3) 0.377(3) 0.0494(5) 0.089(13) Uiso 1 1 d . . .
H7 H 0.322(2) 0.258(2) 0.0182(3) 0.037(9) Uiso 1 1 d . . .
H8A H 0.176(3) 0.081(3) 0.0294(4) 0.054(10) Uiso 1 1 d . . .
H8B H 0.307(4) 0.121(3) 0.0344(5) 0.097(15) Uiso 1 1 d . . .
H9 H 0.148(3) 0.153(3) 0.0534(4) 0.062(11) Uiso 1 1 d . . .
H10 H 0.293(3) 0.297(3) 0.0663(5) 0.079(13) Uiso 1 1 d . . .
H11A H 0.421(3) 0.257(3) 0.0716(5) 0.090(15) Uiso 1 1 d . . .
H11B H 0.479(4) 0.280(4) 0.0477(6) 0.120(16) Uiso 1 1 d . . .
H12A H 0.587(5) 0.401(4) 0.0554(6) 0.132(19) Uiso 1 1 d . . .
H12B H 0.482(5) 0.443(5) 0.0652(8) 0.18(3) Uiso 1 1 d . . .
H13 H 0.486(3) 0.483(4) 0.0389(5) 0.101(15) Uiso 1 1 d . . .

loop_
_atom_site_aniso_label
_atom_site_aniso_U_11
_atom_site_aniso_U_22
_atom_site_aniso_U_33
_atom_site_aniso_U_23
_atom_site_aniso_U_13
_atom_site_aniso_U_12
O1 0.0535(17) 0.0632(17) 0.0508(15) -0.0130(12) -0.0104(12) 0.0339(14)
C1 0.045(2) 0.040(2) 0.044(2) -0.0039(17) -0.0047(18) 0.0221(18)
C2 0.051(2) 0.040(2) 0.055(2) 0.0065(17) 0.0027(17) 0.0240(18)
C3 0.071(3) 0.060(3) 0.087(4) -0.001(3) 0.000(3) 0.042(3)
C4 0.064(3) 0.059(3) 0.067(3) 0.014(2) 0.008(2) 0.028(3)
C5 0.067(3) 0.043(3) 0.061(3) -0.006(2) -0.004(2) 0.029(2)
C6 0.048(2) 0.040(2) 0.047(2) -0.0022(17) -0.0048(16) 0.0192(18)
C7 0.047(2) 0.045(2) 0.043(2) 0.0020(17) 0.0008(18) 0.0251(18)
C8 0.064(3) 0.044(2) 0.054(2) -0.0072(19) -0.013(2) 0.027(2)
C9 0.059(3) 0.043(2) 0.058(2) 0.0051(18) -0.002(2) 0.027(2)
C10 0.076(3) 0.052(2) 0.046(2) -0.0011(19) -0.002(2) 0.030(2)
C11 0.070(3) 0.089(4) 0.078(3) 0.011(3) -0.035(3) 0.027(3)
C12 0.080(4) 0.114(5) 0.096(4) 0.008(4) -0.024(3) 0.032(4)
C13 0.049(3) 0.056(3) 0.072(3) -0.004(2) -0.009(2) 0.015(2)
C14 0.046(3) 0.182(6) 0.103(4) -0.008(4) 0.002(3) 0.041(3)
C15 0.077(3) 0.056(3) 0.060(3) 0.000(2) -0.007(2) 0.033(2)
O2 0.202(4) 0.087(2) 0.076(2) 0.0014(18) -0.012(2) 0.102(3)
O3 0.117(3) 0.089(2) 0.0698(19) 0.0298(17) 0.0220(17) 0.065(2)
C16 0.147(5) 0.096(4) 0.070(3) 0.031(3) -0.001(3) 0.063(4)

loop_
_geom_bond_atom_site_label_1
_geom_bond_atom_site_label_2
_geom_bond_distance
_geom_bond_site_symmetry_2
_geom_bond_publ_flag
O1 C1 1.434(4) . ?
C1 C7 1.519(4) . ?
C1 C2 1.536(4) . ?
C2 C4 1.521(5) . ?
C2 C5 1.532(5) . ?
C2 C3 1.533(5) . ?
C5 C6 1.547(5) . ?
C6 C7 1.548(4) . ?
C6 C10 1.555(5) . ?
C6 C13 1.584(5) . ?
C7 C8 1.526(5) . ?
C8 C9 1.510(5) . ?
C9 C15 1.494(5) . ?
C9 C10 1.546(5) . ?
C10 C11 1.541(6) . ?
C11 C12 1.540(7) . ?
C12 C13 1.514(6) . ?
C13 C14 1.500(6) . ?
C15 O2 1.181(5) . ?
C15 O3 1.335(5) . ?
O3 C16 1.457(5) . ?
